data_4132614
loop_
_publ_author_name
'Otake, Ken-Ichi'
'Cui, Yuexing'
'Buru, Cassandra T.'
'Li, Zhanyong'
'Hupp, Joseph T.'
'Farha, Omar K.'

_publ_section_title
;
 Single-Atom-Based Vanadium Oxide Catalysts Supported on Metal-Organic
 Frameworks: Selective Alcohol Oxidation and Structure-Activity
 Relationship.
;
_journal_issue 28
_journal_name_full 'Journal of the American Chemical Society'
_journal_page_first 8652
_journal_page_last 8656
_journal_paper_doi 10.1021/jacs.8b05107
_journal_volume 140
_journal_year 2018
_chemical_formula_moiety 'C18 H6 O34.4 Hf6 V1.44'
_chemical_formula_sum 'C18 H6 Hf6 O34.4 V1.44'
_chemical_formula_weight 1916.92
_space_group_crystal_system cubic
_space_group_IT_number 227
_space_group_name_Hall '-F 4vw 2vw 3'
_space_group_name_H-M_alt 'F d -3 m :2'
_atom_sites_solution_hydrogens geom
_audit_creation_method SHELXL-2017/1
_audit_update_record
;
2018-02-24 deposited with the CCDC.
2018-03-01 downloaded from the CCDC.
;
_cell_angle_alpha 90
_cell_angle_beta 90
_cell_angle_gamma 90
_cell_formula_units_Z 16
_cell_length_a 34.893(3)
_cell_length_b 34.893(3)
_cell_length_c 34.893(3)
_cell_measurement_reflns_used 1186
_cell_measurement_temperature 100(2)
_cell_measurement_theta_max 24.04
_cell_measurement_theta_min 2.54
_cell_volume 42483(6)
_computing_cell_refinement 'Bruker SAINT'
_computing_data_collection 'Bruker APEX2'
_computing_data_reduction 'Bruker SAINT'
_computing_publication_material 'Yadokari-XG (Wakita, Nemoto et al., 2009)'
_computing_structure_refinement 'SHELXL-2017/1 (Sheldrick, 2017)'
_computing_structure_solution 'SHELXT 2014/5 (Sheldrick, 2014)'
_diffrn_ambient_temperature 100(2)
_diffrn_measured_fraction_theta_full 0.999
_diffrn_measured_fraction_theta_max 0.999
_diffrn_measurement_device_type 'Bruker APEX-II CCD'
_diffrn_measurement_method '\f and \w scans'
_diffrn_radiation_type MoK\a
_diffrn_radiation_wavelength 0.71073
_diffrn_reflns_av_R_equivalents 0.1025
_diffrn_reflns_av_unetI/netI 0.0640
_diffrn_reflns_Laue_measured_fraction_full 0.999
_diffrn_reflns_Laue_measured_fraction_max 0.999
_diffrn_reflns_limit_h_max 16
_diffrn_reflns_limit_h_min -35
_diffrn_reflns_limit_k_max 42
_diffrn_reflns_limit_k_min -12
_diffrn_reflns_limit_l_max 32
_diffrn_reflns_limit_l_min -24
_diffrn_reflns_number 12914
_diffrn_reflns_point_group_measured_fraction_full 0.999
_diffrn_reflns_point_group_measured_fraction_max 0.999
_diffrn_reflns_theta_full 25.242
_diffrn_reflns_theta_max 25.570
_diffrn_reflns_theta_min 1.651
_diffrn_source 'MoK\a I\mS microfocus source with MX Optics'
_exptl_absorpt_coefficient_mu 5.960
_exptl_absorpt_correction_type multi-scan
_exptl_absorpt_process_details '(SADABS-2014/5; Krause et al., 2015)'
_exptl_crystal_colour 'greenish yellow''
_exptl_crystal_density_diffrn 1.157
_exptl_crystal_density_method 'not measured'
_exptl_crystal_description octahedron
_exptl_crystal_F_000 13104
_exptl_crystal_size_max 0.03
_exptl_crystal_size_mid 0.03
_exptl_crystal_size_min 0.03
_exptl_transmission_factor_max 0.7452
_exptl_transmission_factor_min 0.6583
_refine_diff_density_max 1.536
_refine_diff_density_min -1.011
_refine_diff_density_rms 0.165
_refine_ls_extinction_method none
_refine_ls_goodness_of_fit_ref 1.020
_refine_ls_hydrogen_treatment constr
_refine_ls_matrix_type full
_refine_ls_number_parameters 61
_refine_ls_number_reflns 1919
_refine_ls_number_restraints 0
_refine_ls_restrained_S_all 1.020
_refine_ls_R_factor_all 0.0608
_refine_ls_R_factor_gt 0.0403
_refine_ls_shift/su_max 0.001
_refine_ls_shift/su_mean 0.000
_refine_ls_structure_factor_coef Fsqd
_refine_ls_weighting_details 'w=1/[\s^2^(Fo^2^)+(0.0587P)^2^+211.7187P] where P=(Fo^2^+2Fc^2^)/3'
_refine_ls_weighting_scheme calc
_refine_ls_wR_factor_gt 0.1063
_refine_ls_wR_factor_ref 0.1140
_reflns_Friedel_coverage 0.000
_reflns_number_gt 1386
_reflns_number_total 1919
_reflns_threshold_expression 'I > 2\s(I)'
_cod_data_source_file ja8b05107_si_002.cif
_cod_data_source_block Hf-MOF-808-V-HT
_cod_original_cell_volume 42483(10)
_cod_original_sg_symbol_H-M 'F d -3 m'
_cod_original_formula_sum 'C18 H6 O34.4 Hf6 V1.44'
_cod_database_code 4132614
_shelx_shelxl_version_number 2017/1
_shelx_space_group_comment
;
The symmetry employed for this shelxl refinement is uniquely defined
by the following loop, which should always be used as a source of
symmetry information in preference to the above space-group names.
They are only intended as comments.
;

loop_
_space_group_symop_operation_xyz
'x, y, z'
'x, z, y'
'y+1/4, -z, x+1/4'
'y+1/4, x+1/4, -z'
'x+1/4, -z, y+1/4'
'-z, y+1/4, x+1/4'
'z+1/4, x+1/4, -y'
'y+1/4, z+1/4, -x'
'z+1/4, y+1/4, -x'
'-z+1/4, x, -y+1/4'
'x+1/4, z+1/4, -y'
'y, -z+1/4, -x+1/4'
'x, -z+1/4, -y+1/4'
'-z+1/4, y, -x+1/4'
'x+1/4, -y, z+1/4'
'y+1/4, -x, z+1/4'
'x, -y+1/4, -z+1/4'
'y, -x+1/4, -z+1/4'
'-y, -z, -x'
'-x+1/4, -y+1/4, z'
'-y, -x, -z'
'-z, -x, -y'
'-z, -y, -x'
'z, -x+1/4, -y+1/4'
'x, y+1/2, z+1/2'
'x, z+1/2, y+1/2'
'y+1/4, -z+1/2, x+3/4'
'y+1/4, x+3/4, -z+1/2'
'x+1/4, -z+1/2, y+3/4'
'-z, y+3/4, x+3/4'
'z+1/4, x+3/4, -y+1/2'
'y+1/4, z+3/4, -x+1/2'
'z+1/4, y+3/4, -x+1/2'
'-z+1/4, x+1/2, -y+3/4'
'x+1/4, z+3/4, -y+1/2'
'y, -z+3/4, -x+3/4'
'x, -z+3/4, -y+3/4'
'-z+1/4, y+1/2, -x+3/4'
'x+1/4, -y+1/2, z+3/4'
'y+1/4, -x+1/2, z+3/4'
'x, -y+3/4, -z+3/4'
'y, -x+3/4, -z+3/4'
'-y, -z+1/2, -x+1/2'
'-x+1/4, -y+3/4, z+1/2'
'-y, -x+1/2, -z+1/2'
'-z, -x+1/2, -y+1/2'
'-z, -y+1/2, -x+1/2'
'z, -x+3/4, -y+3/4'
'x+1/2, y, z+1/2'
'x+1/2, z, y+1/2'
'y+3/4, -z, x+3/4'
'y+3/4, x+1/4, -z+1/2'
'x+3/4, -z, y+3/4'
'-z+1/2, y+1/4, x+3/4'
'z+3/4, x+1/4, -y+1/2'
'y+3/4, z+1/4, -x+1/2'
'z+3/4, y+1/4, -x+1/2'
'-z+3/4, x, -y+3/4'
'x+3/4, z+1/4, -y+1/2'
'y+1/2, -z+1/4, -x+3/4'
'x+1/2, -z+1/4, -y+3/4'
'-z+3/4, y, -x+3/4'
'x+3/4, -y, z+3/4'
'y+3/4, -x, z+3/4'
'x+1/2, -y+1/4, -z+3/4'
'y+1/2, -x+1/4, -z+3/4'
'-y+1/2, -z, -x+1/2'
'-x+3/4, -y+1/4, z+1/2'
'-y+1/2, -x, -z+1/2'
'-z+1/2, -x, -y+1/2'
'-z+1/2, -y, -x+1/2'
'z+1/2, -x+1/4, -y+3/4'
'x+1/2, y+1/2, z'
'x+1/2, z+1/2, y'
'y+3/4, -z+1/2, x+1/4'
'y+3/4, x+3/4, -z'
'x+3/4, -z+1/2, y+1/4'
'-z+1/2, y+3/4, x+1/4'
'z+3/4, x+3/4, -y'
'y+3/4, z+3/4, -x'
'z+3/4, y+3/4, -x'
'-z+3/4, x+1/2, -y+1/4'
'x+3/4, z+3/4, -y'
'y+1/2, -z+3/4, -x+1/4'
'x+1/2, -z+3/4, -y+1/4'
'-z+3/4, y+1/2, -x+1/4'
'x+3/4, -y+1/2, z+1/4'
'y+3/4, -x+1/2, z+1/4'
'x+1/2, -y+3/4, -z+1/4'
'y+1/2, -x+3/4, -z+1/4'
'-y+1/2, -z+1/2, -x'
'-x+3/4, -y+3/4, z'
'-y+1/2, -x+1/2, -z'
'-z+1/2, -x+1/2, -y'
'-z+1/2, -y+1/2, -x'
'z+1/2, -x+3/4, -y+1/4'
'-x, -y, -z'
'-x, -z, -y'
'-y-1/4, z, -x-1/4'
'-y-1/4, -x-1/4, z'
'-x-1/4, z, -y-1/4'
'z, -y-1/4, -x-1/4'
'-z-1/4, -x-1/4, y'
'-y-1/4, -z-1/4, x'
'-z-1/4, -y-1/4, x'
'z-1/4, -x, y-1/4'
'-x-1/4, -z-1/4, y'
'-y, z-1/4, x-1/4'
'-x, z-1/4, y-1/4'
'z-1/4, -y, x-1/4'
'-x-1/4, y, -z-1/4'
'-y-1/4, x, -z-1/4'
'-x, y-1/4, z-1/4'
'-y, x-1/4, z-1/4'
'y, z, x'
'x-1/4, y-1/4, -z'
'y, x, z'
'z, x, y'
'z, y, x'
'-z, x-1/4, y-1/4'
'-x, -y+1/2, -z+1/2'
'-x, -z+1/2, -y+1/2'
'-y-1/4, z+1/2, -x+1/4'
'-y-1/4, -x+1/4, z+1/2'
'-x-1/4, z+1/2, -y+1/4'
'z, -y+1/4, -x+1/4'
'-z-1/4, -x+1/4, y+1/2'
'-y-1/4, -z+1/4, x+1/2'
'-z-1/4, -y+1/4, x+1/2'
'z-1/4, -x+1/2, y+1/4'
'-x-1/4, -z+1/4, y+1/2'
'-y, z+1/4, x+1/4'
'-x, z+1/4, y+1/4'
'z-1/4, -y+1/2, x+1/4'
'-x-1/4, y+1/2, -z+1/4'
'-y-1/4, x+1/2, -z+1/4'
'-x, y+1/4, z+1/4'
'-y, x+1/4, z+1/4'
'y, z+1/2, x+1/2'
'x-1/4, y+1/4, -z+1/2'
'y, x+1/2, z+1/2'
'z, x+1/2, y+1/2'
'z, y+1/2, x+1/2'
'-z, x+1/4, y+1/4'
'-x+1/2, -y, -z+1/2'
'-x+1/2, -z, -y+1/2'
'-y+1/4, z, -x+1/4'
'-y+1/4, -x-1/4, z+1/2'
'-x+1/4, z, -y+1/4'
'z+1/2, -y-1/4, -x+1/4'
'-z+1/4, -x-1/4, y+1/2'
'-y+1/4, -z-1/4, x+1/2'
'-z+1/4, -y-1/4, x+1/2'
'z+1/4, -x, y+1/4'
'-x+1/4, -z-1/4, y+1/2'
'-y+1/2, z-1/4, x+1/4'
'-x+1/2, z-1/4, y+1/4'
'z+1/4, -y, x+1/4'
'-x+1/4, y, -z+1/4'
'-y+1/4, x, -z+1/4'
'-x+1/2, y-1/4, z+1/4'
'-y+1/2, x-1/4, z+1/4'
'y+1/2, z, x+1/2'
'x+1/4, y-1/4, -z+1/2'
'y+1/2, x, z+1/2'
'z+1/2, x, y+1/2'
'z+1/2, y, x+1/2'
'-z+1/2, x-1/4, y+1/4'
'-x+1/2, -y+1/2, -z'
'-x+1/2, -z+1/2, -y'
'-y+1/4, z+1/2, -x-1/4'
'-y+1/4, -x+1/4, z'
'-x+1/4, z+1/2, -y-1/4'
'z+1/2, -y+1/4, -x-1/4'
'-z+1/4, -x+1/4, y'
'-y+1/4, -z+1/4, x'
'-z+1/4, -y+1/4, x'
'z+1/4, -x+1/2, y-1/4'
'-x+1/4, -z+1/4, y'
'-y+1/2, z+1/4, x-1/4'
'-x+1/2, z+1/4, y-1/4'
'z+1/4, -y+1/2, x-1/4'
'-x+1/4, y+1/2, -z-1/4'
'-y+1/4, x+1/2, -z-1/4'
'-x+1/2, y+1/4, z-1/4'
'-y+1/2, x+1/4, z-1/4'
'y+1/2, z+1/2, x'
'x+1/4, y+1/4, -z'
'y+1/2, x+1/2, z'
'z+1/2, x+1/2, y'
'z+1/2, y+1/2, x'
'-z+1/2, x+1/4, y-1/4'

loop_
_atom_site_label
_atom_site_type_symbol
_atom_site_fract_x
_atom_site_fract_y
_atom_site_fract_z
_atom_site_U_iso_or_equiv
_atom_site_adp_type
_atom_site_occupancy
_atom_site_site_symmetry_order
_atom_site_calc_flag
_atom_site_refinement_flags_posn
_atom_site_refinement_flags_adp
_atom_site_refinement_flags_occupancy
_atom_site_disorder_group
C1 C 0.3274(2) 0.4226(2) 0.4718(3) 0.024(3) Uani 1 2 d S T P .
H1 H 0.337765 0.412236 0.494733 0.029 Uiso 1 2 calc R U P .
C2 C 0.2954(2) 0.4060(3) 0.4546(2) 0.022(3) Uani 1 2 d S T P .
C3 C 0.2803(2) 0.3691(4) 0.4697(2) 0.025(3) Uani 1 2 d S T P .
Hf1 Hf 0.29711(2) 0.29711(2) 0.52259(2) 0.01705(18) Uani 1 2 d S T P .
O1 O 0.29780(15) 0.35456(15) 0.49786(15) 0.0196(12) Uani 1 1 d . . . .
O2 O 0.26375(18) 0.26375(18) 0.5603(3) 0.039(2) Uiso 1 2 d S . P .
O3 O 0.2908(5) 0.2908(5) 0.4592(5) 0.014(6) Uiso 0.4998 6 d S . P 1
O4 O 0.2769(5) 0.2769(5) 0.4731(5) 0.018(6) Uiso 0.4998 6 d S . P 2
V2 V 0.322309 0.322309 0.566700 0.084(6) Uani 0.2 2 d S T P 1
O8 O 0.3040(8) 0.3040(8) 0.6243(12) 0.026(10) Uiso 0.2 2 d S . P 1
O9 O 0.3476(17) 0.3476(17) 0.608(2) 0.12(3) Uiso 0.2 2 d S . P 1
O5 O 0.2875(4) 0.3380(4) 0.5726(4) 0.144(5) Uiso 1 1 d . . . .
V3 V 0.352(2) 0.352(2) 0.581(3) 0.03(2) Uiso 0.02 2 d S . P 3
V1 V 0.3245(17) 0.3245(17) 0.608(2) 0.007(18) Uiso 0.02 2 d S . P 2

loop_
_atom_site_aniso_label
_atom_site_aniso_U_11
_atom_site_aniso_U_22
_atom_site_aniso_U_33
_atom_site_aniso_U_23
_atom_site_aniso_U_13
_atom_site_aniso_U_12
C1 0.026(4) 0.026(4) 0.020(7) 0.004(4) -0.004(4) -0.008(6)
C2 0.022(4) 0.020(7) 0.022(4) 0.009(4) 0.000(5) -0.009(4)
C3 0.023(4) 0.028(7) 0.023(4) 0.004(4) 0.002(6) -0.004(4)
Hf1 0.0147(2) 0.0147(2) 0.0217(3) 0.00009(14) 0.00009(14) -0.0018(2)
O1 0.021(3) 0.023(3) 0.015(3) 0.005(2) -0.005(2) -0.005(3)
V2 0.060(7) 0.060(7) 0.132(17) 0.009(8) 0.009(8) 0.024(9)

loop_
_atom_type_symbol
_atom_type_description
_atom_type_scat_dispersion_real
_atom_type_scat_dispersion_imag
_atom_type_scat_source
C C 0.0033 0.0016 'International Tables Vol C Tables 4.2.6.8 and 6.1.1.4'
O O 0.0106 0.0060 'International Tables Vol C Tables 4.2.6.8 and 6.1.1.4'
V V 0.3005 0.5294 'International Tables Vol C Tables 4.2.6.8 and 6.1.1.4'
Hf Hf -0.5830 6.1852 'International Tables Vol C Tables 4.2.6.8 and 6.1.1.4'
H H 0.0000 0.0000 'International Tables Vol C Tables 4.2.6.8 and 6.1.1.4'

loop_
_geom_angle_atom_site_label_1
_geom_angle_atom_site_label_2
_geom_angle_atom_site_label_3
_geom_angle
_geom_angle_site_symmetry_1
_geom_angle_site_symmetry_3
C2 C1 C2 118.8(12) 99_656 .
C1 C2 C1 121.1(12) . 103_665
C1 C2 C3 119.4(6) . .
C1 C2 C3 119.4(6) 103_665 .
O1 C3 O1 126.3(11) . 62
O1 C3 C2 116.8(5) . .
O1 C3 C2 116.8(5) 62 .
V2 Hf1 O2 90.3(2) . .
O4 Hf1 O2 98.7(9) . .
V2 Hf1 O1 83.93(13) . 117
O4 Hf1 O1 89.2(6) . 117
O2 Hf1 O1 139.49(15) . 117
V2 Hf1 O1 83.93(13) . .
O4 Hf1 O1 89.2(6) . .
O2 Hf1 O1 139.48(15) . .
O1 Hf1 O1 79.8(3) 117 .
V2 Hf1 O2 116.48(19) . 156
O4 Hf1 O2 67.1(4) . 156
O2 Hf1 O2 70.7(3) . 156
O1 Hf1 O2 146.2(3) 117 156
O1 Hf1 O2 76.2(3) . 156
V2 Hf1 O2 116.48(19) . 130
O4 Hf1 O2 67.1(4) . 130
O2 Hf1 O2 70.7(3) . 130
O1 Hf1 O2 76.3(3) 117 130
O1 Hf1 O2 146.2(3) . 130
O2 Hf1 O2 112.8(5) 156 130
V2 Hf1 O3 149.1(6) . .
O2 Hf1 O3 120.6(7) . .
O1 Hf1 O3 72.6(5) 117 .
O1 Hf1 O3 72.6(5) . .
O2 Hf1 O3 77.6(4) 156 .
O2 Hf1 O3 77.6(4) 130 .
V2 Hf1 O5 36.0(3) . .
O4 Hf1 O5 146.4(4) . .
O2 Hf1 O5 77.7(4) . .
O1 Hf1 O5 115.5(3) 117 .
O1 Hf1 O5 74.3(4) . .
O2 Hf1 O5 80.5(4) 156 .
O2 Hf1 O5 138.1(4) 130 .
O3 Hf1 O5 143.7(4) . .
V2 Hf1 O5 36.0(3) . 117
O4 Hf1 O5 146.4(4) . 117
O2 Hf1 O5 77.7(4) . 117
O1 Hf1 O5 74.3(4) 117 117
O1 Hf1 O5 115.5(3) . 117
O2 Hf1 O5 138.1(4) 156 117
O2 Hf1 O5 80.5(4) 130 117
O3 Hf1 O5 143.7(4) . 117
O5 Hf1 O5 66.2(6) . 117
O4 Hf1 V1 174.4(17) . .
O2 Hf1 V1 75.7(15) . .
O1 Hf1 V1 95.1(12) 117 .
O1 Hf1 V1 95.1(12) . .
O2 Hf1 V1 110.4(7) 156 .
O2 Hf1 V1 110.4(7) 130 .
O5 Hf1 V1 33.1(3) . .
O5 Hf1 V1 33.1(3) 117 .
V2 Hf1 Hf1 149.797(1) . 36
O4 Hf1 Hf1 30.43(13) . 36
O2 Hf1 Hf1 92.9(2) . 36
O1 Hf1 Hf1 74.24(13) 117 36
O1 Hf1 Hf1 111.72(14) . 36
O2 Hf1 Hf1 92.8(2) 156 36
O2 Hf1 Hf1 38.42(18) 130 36
O3 Hf1 Hf1 39.6(4) . 36
O5 Hf1 Hf1 169.8(3) . 36
O5 Hf1 Hf1 116.0(3) 117 36
V1 Hf1 Hf1 148.3(5) . 36
C3 O1 Hf1 132.1(6) . .
Hf1 O2 Hf1 109.0(3) . 130
Hf1 O2 Hf1 109.0(3) . 156
Hf1 O2 Hf1 103.2(4) 130 156
Hf1 O3 Hf1 100.7(8) . 36
Hf1 O3 Hf1 100.7(8) . 58
Hf1 O3 Hf1 100.7(8) 36 58
Hf1 O4 Hf1 119.1(3) . 36
Hf1 O4 Hf1 119.1(3) . 58
Hf1 O4 Hf1 119.1(3) 36 58
O5 V2 O5 135.1(11) . 117
O5 V2 O9 96.5(11) . .
O5 V2 O9 96.5(11) 117 .
O5 V2 Hf1 84.2(6) . .
O5 V2 Hf1 84.2(6) 117 .
O9 V2 Hf1 178(3) . .
O5 V2 O8 73.5(6) . .
O5 V2 O8 73.5(6) 117 .
O9 V2 O8 65(3) . .
Hf1 V2 O8 116.8(10) . .
V2 O5 Hf1 59.7(5) . .
V1 O5 Hf1 104.7(19) . .
Hf1 O5 V3 95(2) . .
V3 V3 O5 146.4(16) 100_665 .
V3 V3 O5 146.4(16) 100_665 117
O5 V3 O5 65(3) . 117
O5 V1 O5 84(4) . 117
O5 V1 Hf1 42.2(18) . .
O5 V1 Hf1 42.2(18) 117 .

loop_
_geom_bond_atom_site_label_1
_geom_bond_atom_site_label_2
_geom_bond_distance
_geom_bond_site_symmetry_2
C1 C2 1.394(8) 99_656
C1 C2 1.394(8) .
C2 C3 1.488(15) .
C3 O1 1.263(7) .
C3 O1 1.263(7) 62
Hf1 V2 1.9789(5) .
Hf1 O4 1.994(3) .
Hf1 O2 2.108(9) .
Hf1 O1 2.183(5) 117
Hf1 O1 2.183(5) .
Hf1 O2 2.195(5) 156
Hf1 O2 2.195(5) 130
Hf1 O3 2.233(12) .
Hf1 O5 2.279(13) .
Hf1 O5 2.279(13) 117
Hf1 V1 3.28(8) .
Hf1 Hf1 3.4392(9) 36
V2 O5 1.347(13) .
V2 O5 1.347(13) 117
V2 O9 1.91(8) .
V2 O8 2.20(4) .
O5 V1 1.85(6) .
O5 V3 2.31(9) .
V3 V3 2.3(2) 100_665

loop_
_geom_torsion_atom_site_label_1
_geom_torsion_atom_site_label_2
_geom_torsion_atom_site_label_3
_geom_torsion_atom_site_label_4
_geom_torsion
_geom_torsion_site_symmetry_1
_geom_torsion_site_symmetry_4
C2 C1 C2 C1 -5(3) 99_656 103_665
C2 C1 C2 C3 172.4(8) 99_656 .
C1 C2 C3 O1 0.1(18) . .
C1 C2 C3 O1 177.4(11) 103_665 .
C1 C2 C3 O1 -177.4(11) . 62
C1 C2 C3 O1 -0.1(18) 103_665 62
O1 C3 O1 Hf1 13.3(19) 62 .
C2 C3 O1 Hf1 -164.0(7) . .
O5 V2 O5 Hf1 -75.9(14) 117 .
O9 V2 O5 Hf1 178(2) . .
O8 V2 O5 Hf1 -120.2(10) . .
Hf1 O5 V1 O5 -1(3) . 117
